data_4516279
loop_
_publ_author_name
'Li, Jikun'
'Huang, Xianqiang'
'Yang, Song'
'Xu, Yanqing'
'Hu, Changwen'

_publ_section_title
;
 Controllable Synthesis, Characterization, and Catalytic Properties of
 Three Inorganic--Organic Hybrid Copper Vanadates in the Highly Selective
 Oxidation of Sulfides and Alcohols
;
_journal_issue 4
_journal_name_full 'Crystal Growth &amp; Design'
_journal_page_first 1907
_journal_paper_doi 10.1021/acs.cgd.5b00086
_journal_volume 15
_journal_year 2015
_chemical_formula_moiety 'C8 H12 Cu N4 O6 V2'
_chemical_formula_sum 'C8 H12 Cu N4 O6 V2'
_chemical_formula_weight 425.64
_space_group_IT_number 14
_space_group_name_Hall '-P 2ybc'
_space_group_name_H-M_alt 'P 1 21/c 1'
_symmetry_cell_setting monoclinic
_symmetry_space_group_name_Hall '-P 2ybc'
_symmetry_space_group_name_H-M 'P 1 21/c 1'
_atom_sites_solution_hydrogens geom
_atom_sites_solution_primary direct
_atom_sites_solution_secondary difmap
_audit_creation_method SHELXL-97
_cell_angle_alpha 90.00
_cell_angle_beta 102.523(2)
_cell_angle_gamma 90.00
_cell_formula_units_Z 2
_cell_length_a 7.7433(13)
_cell_length_b 5.3882(9)
_cell_length_c 17.039(3)
_cell_measurement_reflns_used 2755
_cell_measurement_temperature 298(2)
_cell_measurement_theta_max 28.36
_cell_measurement_theta_min 2.69
_cell_volume 694.0(2)
_computing_cell_refinement 'Bruker SAINT'
_computing_data_collection 'Bruker APEX2'
_computing_data_reduction 'Bruker SAINT'
_computing_molecular_graphics 'Bruker SHELXTL'
_computing_publication_material 'Bruker SHELXTL'
_computing_structure_refinement 'SHELXL-97 (Sheldrick, 2008)'
_computing_structure_solution 'SHELXS-97 (Sheldrick, 2008)'
_diffrn_ambient_temperature 298(2)
_diffrn_measured_fraction_theta_full 0.986
_diffrn_measured_fraction_theta_max 0.986
_diffrn_measurement_device_type 'Bruker APEX-II CCD'
_diffrn_measurement_method '\f and \w scans'
_diffrn_radiation_monochromator graphite
_diffrn_radiation_source 'fine-focus sealed tube'
_diffrn_radiation_type MoK\a
_diffrn_radiation_wavelength 0.71073
_diffrn_reflns_av_R_equivalents 0.0250
_diffrn_reflns_av_sigmaI/netI 0.0279
_diffrn_reflns_limit_h_max 8
_diffrn_reflns_limit_h_min -9
_diffrn_reflns_limit_k_max 6
_diffrn_reflns_limit_k_min -5
_diffrn_reflns_limit_l_max 20
_diffrn_reflns_limit_l_min -19
_diffrn_reflns_number 3219
_diffrn_reflns_theta_full 25.04
_diffrn_reflns_theta_max 25.04
_diffrn_reflns_theta_min 2.45
_exptl_absorpt_coefficient_mu 2.868
_exptl_absorpt_correction_T_max 0.7247
_exptl_absorpt_correction_T_min 0.5842
_exptl_absorpt_correction_type multi-scan
_exptl_absorpt_process_details sadabs
_exptl_crystal_colour blue
_exptl_crystal_density_diffrn 2.037
_exptl_crystal_density_method 'not measured'
_exptl_crystal_description block
_exptl_crystal_F_000 422
_exptl_crystal_size_max 0.21
_exptl_crystal_size_mid 0.15
_exptl_crystal_size_min 0.12
_refine_diff_density_max 0.605
_refine_diff_density_min -0.590
_refine_diff_density_rms 0.201
_refine_ls_extinction_coef 0.095(11)
_refine_ls_extinction_expression Fc^*^=kFc[1+0.001xFc^2^\l^3^/sin(2\q)]^-1/4^
_refine_ls_extinction_method SHELXL
_refine_ls_goodness_of_fit_ref 1.034
_refine_ls_hydrogen_treatment constr
_refine_ls_matrix_type full
_refine_ls_number_parameters 99
_refine_ls_number_reflns 1215
_refine_ls_number_restraints 0
_refine_ls_restrained_S_all 1.034
_refine_ls_R_factor_all 0.0330
_refine_ls_R_factor_gt 0.0273
_refine_ls_shift/su_max 0.000
_refine_ls_shift/su_mean 0.000
_refine_ls_structure_factor_coef Fsqd
_refine_ls_weighting_details 'calc w=1/[\s^2^(Fo^2^)+(0.1453P)^2^+0.0000P] where P=(Fo^2^+2Fc^2^)/3'
_refine_ls_weighting_scheme calc
_refine_ls_wR_factor_gt 0.1322
_refine_ls_wR_factor_ref 0.1587
_reflns_number_gt 1145
_reflns_number_total 1215
_reflns_threshold_expression >2sigma(I)
_cod_data_source_file cg5b00086_si_004.cif
_cod_data_source_block 1
_cod_depositor_comments
;
The following automatic conversions were performed:

data item '_symmetry_cell_setting' value 'Monoclinic' was changed to
'monoclinic' in accordance with the
/home/saulius/struct/COD-crude-data/automatic-downloads/DataCite-retrospective/ACS/depositions/lib/dictionaries/cif_core.dic
dictionary named 'cif_core.dic' version 2.4.2 last updated on
2011-04-26.

Automatic conversion script
Id: cif_fix_values 6909 2019-04-08 15:41:33Z antanas 
;
_cod_original_sg_symbol_Hall -P2ybc
_cod_original_sg_symbol_H-M P2(1)/c
_cod_database_code 4516279

loop_
_symmetry_equiv_pos_as_xyz
'x, y, z'
'-x, y+1/2, -z+1/2'
'-x, -y, -z'
'x, -y-1/2, z-1/2'

loop_
_atom_site_label
_atom_site_type_symbol
_atom_site_fract_x
_atom_site_fract_y
_atom_site_fract_z
_atom_site_U_iso_or_equiv
_atom_site_adp_type
_atom_site_occupancy
_atom_site_symmetry_multiplicity
_atom_site_calc_flag
_atom_site_refinement_flags
Cu1 Cu 0.0000 1.0000 0.0000 0.0205(4) Uani 1 2 d S
V1 V -0.06077(6) 0.98291(8) 0.19310(3) 0.0182(4) Uani 1 1 d .
O1 O 0.0253(3) 1.0505(4) 0.11378(11) 0.0310(5) Uani 1 1 d .
O2 O -0.2541(2) 0.8624(4) 0.16428(13) 0.0425(6) Uani 1 1 d .
O3 O 0.0845(2) 0.7636(3) 0.25300(9) 0.0268(5) Uani 1 1 d .
N1 N 0.1726(2) 0.7245(4) 0.02299(10) 0.0247(6) Uani 1 1 d .
N2 N 0.3497(3) 0.4459(4) 0.09183(14) 0.0272(6) Uani 1 1 d .
C1 C 0.2073(3) 0.5460(5) -0.02911(16) 0.0256(6) Uani 1 1 d .
H1 H 0.1625 0.5439 -0.0844 0.031 Uiso 1 1 calc R
C2 C 0.3170(3) 0.3737(5) 0.01283(14) 0.0283(6) Uani 1 1 d .
H2 H 0.3616 0.2337 -0.0079 0.034 Uiso 1 1 calc R
C3 C 0.2607(3) 0.6555(5) 0.09564(14) 0.0273(6) Uani 1 1 d .
H3 H 0.2602 0.7422 0.1428 0.033 Uiso 1 1 calc R
C4 C 0.4636(4) 0.3226(6) 0.16008(17) 0.0447(8) Uani 1 1 d .
H4A H 0.5645 0.4253 0.1808 0.067 Uiso 1 1 calc R
H4B H 0.5025 0.1663 0.1430 0.067 Uiso 1 1 calc R
H4C H 0.3989 0.2949 0.2014 0.067 Uiso 1 1 calc R

loop_
_atom_site_aniso_label
_atom_site_aniso_U_11
_atom_site_aniso_U_22
_atom_site_aniso_U_33
_atom_site_aniso_U_23
_atom_site_aniso_U_13
_atom_site_aniso_U_12
Cu1 0.0280(5) 0.0218(5) 0.0135(6) 0.00332(13) 0.0084(3) 0.00779(13)
V1 0.0253(5) 0.0160(5) 0.0136(5) -0.00261(12) 0.0047(3) 0.00117(12)
O1 0.0487(12) 0.0306(10) 0.0155(9) 0.0024(7) 0.0111(8) 0.0148(9)
O2 0.0304(10) 0.0367(12) 0.0583(13) -0.0204(10) 0.0051(9) -0.0025(8)
O3 0.0359(10) 0.0224(10) 0.0236(9) 0.0080(7) 0.0097(7) 0.0017(7)
N1 0.0297(10) 0.0262(12) 0.0190(11) 0.0001(8) 0.0074(8) 0.0047(8)
N2 0.0255(12) 0.0262(11) 0.0303(13) 0.0044(9) 0.0066(9) 0.0076(8)
C1 0.0308(14) 0.0265(12) 0.0212(13) -0.0042(10) 0.0093(10) 0.0012(9)
C2 0.0320(13) 0.0215(13) 0.0324(14) -0.0037(10) 0.0089(10) 0.0049(10)
C3 0.0291(12) 0.0278(13) 0.0254(12) -0.0009(10) 0.0067(9) 0.0071(10)
C4 0.0444(16) 0.0472(19) 0.0378(15) 0.0135(13) -0.0015(12) 0.0208(14)

loop_
_atom_type_symbol
_atom_type_description
_atom_type_scat_dispersion_real
_atom_type_scat_dispersion_imag
_atom_type_scat_source
C C 0.0033 0.0016 'International Tables Vol C Tables 4.2.6.8 and 6.1.1.4'
H H 0.0000 0.0000 'International Tables Vol C Tables 4.2.6.8 and 6.1.1.4'
N N 0.0061 0.0033 'International Tables Vol C Tables 4.2.6.8 and 6.1.1.4'
O O 0.0106 0.0060 'International Tables Vol C Tables 4.2.6.8 and 6.1.1.4'
V V 0.3005 0.5294 'International Tables Vol C Tables 4.2.6.8 and 6.1.1.4'
Cu Cu 0.3201 1.2651 'International Tables Vol C Tables 4.2.6.8 and 6.1.1.4'

loop_
_geom_angle_atom_site_label_1
_geom_angle_atom_site_label_2
_geom_angle_atom_site_label_3
_geom_angle
_geom_angle_site_symmetry_1
_geom_angle_site_symmetry_3
O1 Cu1 O1 180.00(11) . 3_575
O1 Cu1 N1 89.41(7) . .
O1 Cu1 N1 90.59(7) 3_575 .
O1 Cu1 N1 90.59(7) . 3_575
O1 Cu1 N1 89.41(7) 3_575 3_575
N1 Cu1 N1 180.0 . 3_575
O2 V1 O1 110.43(12) . .
O2 V1 O3 109.62(10) . .
O1 V1 O3 107.06(8) . .
O2 V1 O3 107.70(9) . 2
O1 V1 O3 109.42(9) . 2
O3 V1 O3 112.63(4) . 2
V1 O1 Cu1 144.31(15) . .
V1 O3 V1 136.43(10) . 2_545
C3 N1 C1 105.9(2) . .
C3 N1 Cu1 125.57(16) . .
C1 N1 Cu1 127.97(16) . .
C3 N2 C2 107.5(2) . .
C3 N2 C4 125.3(2) . .
C2 N2 C4 127.2(2) . .
C2 C1 N1 109.1(2) . .
C2 C1 H1 125.5 . .
N1 C1 H1 125.5 . .
C1 C2 N2 106.5(2) . .
C1 C2 H2 126.7 . .
N2 C2 H2 126.7 . .
N1 C3 N2 111.0(2) . .
N1 C3 H3 124.5 . .
N2 C3 H3 124.5 . .
N2 C4 H4A 109.5 . .
N2 C4 H4B 109.5 . .
H4A C4 H4B 109.5 . .
N2 C4 H4C 109.5 . .
H4A C4 H4C 109.5 . .
H4B C4 H4C 109.5 . .

loop_
_geom_bond_atom_site_label_1
_geom_bond_atom_site_label_2
_geom_bond_distance
_geom_bond_site_symmetry_2
Cu1 O1 1.9252(18) .
Cu1 O1 1.9252(18) 3_575
Cu1 N1 1.979(2) .
Cu1 N1 1.979(2) 3_575
V1 O2 1.6075(19) .
V1 O1 1.6713(18) .
V1 O3 1.7905(17) .
V1 O3 1.7994(17) 2
O3 V1 1.7994(17) 2_545
N1 C3 1.330(3) .
N1 C1 1.374(3) .
N2 C3 1.332(3) .
N2 C2 1.371(3) .
N2 C4 1.459(3) .
C1 C2 1.353(4) .
C1 H1 0.9300 .
C2 H2 0.9300 .
C3 H3 0.9300 .
C4 H4A 0.9600 .
C4 H4B 0.9600 .
C4 H4C 0.9600 .
